data_2011711
loop_
_publ_author_name
'Janes, Robert W.'
'Potter, Brian S.'
'Naylor, Matthew A.'
'Ferguson, Amanda C.'
'Patel, Kantilal B.'
'Stratford, Michael R. L.'
'Wardman, Peter'
'Everett, Steven A.'

_publ_section_title
;
 1-Methylindole-3-carboxaldehyde oxime derivatives
;
_journal_issue 1
_journal_name_full 'Acta Crystallographica Section C'
_journal_page_first 58
_journal_page_last 61
_journal_paper_doi 10.1107/S0108270100005795
_journal_volume 57
_journal_year 2001
_chemical_formula_moiety 'C11 H12 N2 O2'
_chemical_formula_sum 'C11 H12 N2 O2'
_chemical_formula_weight 204.23
_chemical_name_systematic
;
(E)-5-Methoxy-1-Methylindole-3-carboxyaldehyde oxime
;
_space_group_IT_number 2
_symmetry_cell_setting triclinic
_symmetry_space_group_name_Hall '-P 1'
_symmetry_space_group_name_H-M 'P -1'
_cell_angle_alpha 71.148(4)
_cell_angle_beta 81.245(4)
_cell_angle_gamma 75.124(3)
_cell_formula_units_Z 8
_cell_length_a 8.2351(2)
_cell_length_b 15.8892(7)
_cell_length_c 17.8070(11)
_cell_measurement_reflns_used 21
_cell_measurement_temperature 293(2)
_cell_measurement_theta_max 42.1
_cell_measurement_theta_min 20.8
_cell_volume 2125.02(18)
_computing_cell_refinement 'CAD-4 Software'
_computing_data_collection 'CAD-4 Software (Enraf-Nonius, 1989)'
_computing_data_reduction 'CAD77 and CADRAL (Korber, 1982), and CADSHEL (Cooper, 1990)'
_computing_molecular_graphics 'ORTEP-3 (Farrugia, 1997)'
_computing_structure_refinement 'SHELXL97 (Sheldrick, 1997)'
_computing_structure_solution 'SHELXS97 (Sheldrick, 1997)'
_diffrn_ambient_temperature 293(2)
_diffrn_measured_fraction_theta_full .955
_diffrn_measured_fraction_theta_max .956
_diffrn_measurement_device_type 'Enraf-Nonius CAD-4'
_diffrn_measurement_method \w-2\q
_diffrn_radiation_monochromator graphite
_diffrn_radiation_source 'fine-focus sealed tube'
_diffrn_radiation_type CuK\a
_diffrn_radiation_wavelength 1.54180
_diffrn_reflns_av_R_equivalents .025
_diffrn_reflns_av_sigmaI/netI .0439
_diffrn_reflns_limit_h_max 5
_diffrn_reflns_limit_h_min -9
_diffrn_reflns_limit_k_max 17
_diffrn_reflns_limit_k_min -18
_diffrn_reflns_limit_l_max 20
_diffrn_reflns_limit_l_min -21
_diffrn_reflns_number 10056
_diffrn_reflns_theta_full 66.10
_diffrn_reflns_theta_max 66.10
_diffrn_reflns_theta_min 2.63
_diffrn_standards_decay_% 0
_diffrn_standards_interval_count 200
_diffrn_standards_number 3
_exptl_absorpt_coefficient_mu .734
_exptl_absorpt_correction_T_max .854
_exptl_absorpt_correction_T_min .755
_exptl_absorpt_correction_type '\y scan'
_exptl_absorpt_process_details '(North et al., 1968)'
_exptl_crystal_colour colourless
_exptl_crystal_density_diffrn 1.277
_exptl_crystal_density_method 'not measured'
_exptl_crystal_description needle
_exptl_crystal_F_000 864
_exptl_crystal_size_max .60
_exptl_crystal_size_mid .20
_exptl_crystal_size_min .03
_refine_diff_density_max .200
_refine_diff_density_min -.181
_refine_ls_extinction_coef .0058(5)
_refine_ls_extinction_method SHELXL97
_refine_ls_goodness_of_fit_ref 1.046
_refine_ls_hydrogen_treatment constr
_refine_ls_matrix_type full
_refine_ls_number_parameters 554
_refine_ls_number_reflns 7107
_refine_ls_number_restraints 216
_refine_ls_restrained_S_all 1.107
_refine_ls_R_factor_all .110
_refine_ls_R_factor_gt .054
_refine_ls_shift/su_max .005
_refine_ls_shift/su_mean .000
_refine_ls_structure_factor_coef Fsqd
_refine_ls_weighting_details 'w = 1/[\s^2^(Fo^2^)+(0.1003P)^2^+0.0623P] where P = (Fo^2^+2Fc^2^)/3'
_refine_ls_weighting_scheme calc
_refine_ls_wR_factor_ref .173
_reflns_number_gt 4302
_reflns_number_total 7107
_reflns_threshold_expression I>2\s(I)
_cod_data_source_file gd1087.cif
_cod_data_source_block II
_cod_depositor_comments
;
The following automatic conversions were performed:

'_refine_ls_weighting_scheme' value 'calc w =
1/[\s^2^(Fo^2^)+(0.1003P)^2^+0.0623P] where P = (Fo^2^+2Fc^2^)/3' was
changed to 'calc'. New tag '_refine_ls_weighting_details' was
created. The value of the new tag was set to 'w =
1/[\s^2^(Fo^2^)+(0.1003P)^2^+0.0623P] where P = (Fo^2^+2Fc^2^)/3'.

Automatic conversion script
Id: cif_fix_values 3143 2015-03-26 13:38:13Z robertas 
;
_cod_original_cell_volume 2125.02(17)
_cod_database_code 2011711

loop_
_symmetry_equiv_pos_as_xyz
'x, y, z'
'-x, -y, -z'

loop_
_atom_site_label
_atom_site_fract_x
_atom_site_fract_y
_atom_site_fract_z
_atom_site_U_iso_or_equiv
_atom_site_adp_type
_atom_site_calc_flag
_atom_site_refinement_flags
_atom_site_occupancy
_atom_site_disorder_assembly
_atom_site_disorder_group
_atom_site_type_symbol
C1A .2798(6) .1015(3) .4897(3) .162(2) Uani d . 1 . . C
H1A1 .3836 .0563 .4934 .194 Uiso calc R 1 . . H
H1A2 .2109 .0870 .5386 .194 Uiso calc R 1 . . H
H1A3 .3034 .1603 .4800 .194 Uiso calc R 1 . . H
O2A .1958(4) .1026(2) .4281(2) .1520(13) Uani d D 1 . . O
C3A .0366(4) .1559(2) .4164(2) .1007(11) Uani d D 1 . . C
C4A -.0627(5) .1364(3) .3692(2) .1222(15) Uani d D 1 . . C
H4A -.0195 .0874 .3488 .147 Uiso calc R 1 . . H
C5A -.2192(4) .1869(2) .3529(2) .1072(13) Uani d D 1 . . C
H5A -.2832 .1741 .3209 .129 Uiso calc R 1 . . H
C6A -.2818(3) .25848(19) .38517(16) .0795(9) Uani d D 1 . . C
C7A -.1856(3) .27979(16) .43241(14) .0659(7) Uani d D 1 . . C
C8A -.0234(3) .22759(18) .44775(16) .0748(8) Uani d D 1 . . C
H8A .0426 .2409 .4785 .090 Uiso calc R 1 . . H
N9A -.4375(3) .31834(18) .37950(15) .0884(8) Uani d D 1 . . N
C10A -.5717(4) .3209(3) .3337(2) .1269(16) Uani d D 1 . . C
H10A -.5970 .2616 .3491 .152 Uiso calc R 1 . . H
H10B -.5362 .3382 .2780 .152 Uiso calc R 1 . . H
H10C -.6706 .3644 .3439 .152 Uiso calc R 1 . . H
C11A -.4403(3) .37657(19) .42097(17) .0811(9) Uani d D 1 . . C
H11A -.5314 .4237 .4259 .097 Uiso calc R 1 . . H
C12A -.2913(3) .35703(16) .45472(14) .0656(7) Uani d D 1 . . C
C13A -.2581(3) .40740(18) .50208(15) .0692(7) Uani d D 1 . . C
H13A -.3447 .4537 .5128 .083 Uiso calc R 1 . . H
N14A -.1175(3) .39278(15) .53043(13) .0673(6) Uani d D 1 . . N
O15A -.1247(3) .45155(15) .57653(14) .0897(7) Uani d D 1 . . O
H15A -.0318 .4426 .5927 .108 Uiso calc R 1 . . H
C1B -.1246(4) .6800(2) .7871(2) .0933(10) Uani d . 1 . . C
H1B1 -.2365 .7119 .7725 .112 Uiso calc R 1 . . H
H1B2 -.0485 .7200 .7645 .112 Uiso calc R 1 . . H
H1B3 -.1232 .6600 .8440 .112 Uiso calc R 1 . . H
O2B -.0736(2) .60327(14) .75792(13) .0870(7) Uani d D 1 . . O
C3B .0913(3) .55582(18) .76276(16) .0682(7) Uani d D 1 . . C
C4B .1995(3) .5649(2) .81181(16) .0779(8) Uani d D 1 . . C
H4B .1602 .6051 .8420 .093 Uiso calc R 1 . . H
C5B .3620(3) .5155(2) .81580(16) .0776(8) Uani d D 1 . . C
H5B .4335 .5213 .8487 .093 Uiso calc R 1 . . H
C6B .4180(3) .45656(17) .76965(15) .0654(7) Uani d D 1 . . C
C7B .3107(3) .44605(16) .72031(13) .0580(6) Uani d D 1 . . C
C8B .1459(3) .49641(16) .71765(14) .0626(7) Uani d D 1 . . C
H8B .0728 .4902 .6858 .075 Uiso calc R 1 . . H
N9B .5759(2) .40192(16) .76053(13) .0745(7) Uani d D 1 . . N
C10B .7229(4) .3936(3) .8009(2) .1017(11) Uani d D 1 . . C
H10D .7068 .3611 .8562 .122 Uiso calc R 1 . . H
H10E .7378 .4532 .7957 .122 Uiso calc R 1 . . H
H10F .8211 .3608 .7774 .122 Uiso calc R 1 . . H
C11B .5697(3) .35883(18) .70716(15) .0693(7) Uani d D 1 . . C
H11B .6607 .3184 .6908 .083 Uiso calc R 1 . . H
C12B .4124(3) .38231(17) .68027(14) .0611(7) Uani d D 1 . . C
C13B .3709(3) .34638(18) .62310(14) .0634(7) Uani d D 1 . . C
H13B .4559 .3058 .6036 .076 Uiso calc R 1 . . H
N14B .2261(3) .36631(15) .59734(12) .0648(6) Uani d D 1 . . N
O15B .2258(3) .31724(14) .54326(12) .0797(6) Uani d D 1 . . O
H15B .1324 .3315 .5263 .096 Uiso calc R 1 . . H
C1C .6215(5) .1051(3) .60024(19) .1031(12) Uani d . 1 . . C
H1C1 .5313 .0837 .5894 .124 Uiso calc R 1 . . H
H1C2 .7275 .0679 .5878 .124 Uiso calc R 1 . . H
H1C3 .6155 .1673 .5682 .124 Uiso calc R 1 . . H
O2C .6066(3) .10007(16) .68205(11) .0933(7) Uani d D 1 . . O
C3C .7317(3) .11950(18) .71208(14) .0665(7) Uani d D 1 . . C
C4C .8627(3) .1562(2) .66456(14) .0758(8) Uani d D 1 . . C
H4C .8696 .1666 .6098 .091 Uiso calc R 1 . . H
C5C .9813(3) .1772(2) .69749(13) .0749(8) Uani d D 1 . . C
H5C 1.0683 .2020 .6657 .090 Uiso calc R 1 . . H
C6C .9686(3) .16068(17) .77920(12) .0612(7) Uani d D 1 . . C
C7C .8380(3) .12268(16) .82832(11) .0540(6) Uani d D 1 . . C
C8C .7185(3) .10269(16) .79368(12) .0589(7) Uani d D 1 . . C
H8C .6306 .0783 .8249 .071 Uiso calc R 1 . . H
N9C 1.0707(3) .17415(16) .82718(12) .0705(6) Uani d D 1 . . N
C10C 1.2178(4) .2135(2) .80034(19) .0967(11) Uani d D 1 . . C
H10G 1.1838 .2762 .7695 .116 Uiso calc R 1 . . H
H10H 1.2948 .1804 .7681 .116 Uiso calc R 1 . . H
H10I 1.2722 .2100 .8456 .116 Uiso calc R 1 . . H
C11C 1.0085(3) .14496(18) .90371(13) .0686(7) Uani d D 1 . . C
H11C 1.0556 .1470 .9472 .082 Uiso calc R 1 . . H
C12C .8684(3) .11230(17) .90879(12) .0571(6) Uani d D 1 . . C
C13C .7832(3) .07139(18) .98329(13) .0615(7) Uani d D 1 . . C
H13C .8211 .0708 1.0301 .074 Uiso calc R 1 . . H
N14C .6586(3) .03604(14) .98809(11) .0616(6) Uani d D 1 . . N
O15C .6038(3) -.00210(16) 1.06859(10) .0845(6) Uani d D 1 . . O
H15C .5182 -.0203 1.0704 .101 Uiso calc R 1 . . H
C1D .6362(7) .0596(3) 1.2327(2) .148(2) Uani d . 1 . . C
H1D1 .5233 .0562 1.2545 .177 Uiso calc R 1 . . H
H1D2 .7096 .0395 1.2751 .177 Uiso calc R 1 . . H
H1D3 .6731 .0212 1.1986 .177 Uiso calc R 1 . . H
O2D .6403(3) .15132(15) 1.18796(14) .1108(8) Uani d D 1 . . O
C3D .7878(4) .17145(18) 1.14763(17) .0846(10) Uani d D 1 . . C
C4D .9437(4) .11039(19) 1.15949(19) .0998(12) Uani d D 1 . . C
H4D .9498 .0525 1.1956 .120 Uiso calc R 1 . . H
C5D 1.0876(4) .13441(18) 1.11874(19) .1014(12) Uani d D 1 . . C
H5D 1.1914 .0935 1.1267 .122 Uiso calc R 1 . . H
C6D 1.0755(3) .22120(16) 1.06515(16) .0803(9) Uani d D 1 . . C
C7D .9186(3) .28396(15) 1.05226(14) .0663(7) Uani d D 1 . . C
C8D .7749(3) .25784(16) 1.09412(15) .0738(8) Uani d D 1 . . C
H8D .6704 .2980 1.0864 .089 Uiso calc R 1 . . H
N9D 1.1984(3) .26227(17) 1.01692(16) .0907(8) Uani d D 1 . . N
C10D 1.3792(3) .2233(3) 1.0141(3) .1327(16) Uani d D 1 . . C
H10J 1.4002 .1652 1.0046 .159 Uiso calc R 1 . . H
H10K 1.4211 .2155 1.0639 .159 Uiso calc R 1 . . H
H10L 1.4353 .2635 .9720 .159 Uiso calc R 1 . . H
C11D 1.1243(3) .34815(18) .97538(18) .0848(9) Uani d D 1 . . C
H11D 1.1815 .3895 .9390 .102 Uiso calc R 1 . . H
C12D .9544(3) .36572(15) .99418(15) .0663(7) Uani d D 1 . . C
C13D .8455(3) .45320(15) .96149(16) .0677(7) Uani d D 1 . . C
H13D .8922 .4983 .9238 .081 Uiso calc R 1 . . H
N14D .6890(3) .47187(13) .98148(13) .0652(6) Uani d D 1 . . N
O15D .6150(2) .56374(12) .94160(14) .0876(7) Uani d D 1 . . O
H15D .5135 .5740 .9541 .105 Uiso calc R 1 . . H

loop_
_atom_site_aniso_label
_atom_site_aniso_U_11
_atom_site_aniso_U_22
_atom_site_aniso_U_33
_atom_site_aniso_U_12
_atom_site_aniso_U_13
_atom_site_aniso_U_23
C1A .153(4) .163(4) .176(5) .061(3) -.089(4) -.100(4)
O2A .146(3) .156(3) .175(3) .051(2) -.068(2) -.116(2)
C3A .115(3) .103(3) .095(2) .003(2) -.030(2) -.056(2)
C4A .160(4) .124(3) .112(3) -.015(3) -.038(3) -.075(3)
C5A .136(4) .122(3) .086(2) -.034(3) -.035(2) -.044(2)
C6A .101(3) .090(2) .0569(17) -.034(2) -.0160(16) -.0205(16)
C7A .0773(19) .0741(18) .0490(14) -.0248(16) -.0089(13) -.0138(13)
C8A .085(2) .084(2) .0616(17) -.0123(17) -.0172(15) -.0306(15)
N9A .0838(19) .112(2) .0733(17) -.0350(17) -.0227(14) -.0151(16)
C10A .122(3) .164(4) .111(3) -.061(3) -.051(3) -.020(3)
C11A .075(2) .089(2) .078(2) -.0230(17) -.0117(17) -.0153(17)
C12A .0664(18) .0728(18) .0581(16) -.0252(15) -.0060(13) -.0117(14)
C13A .0619(18) .0686(18) .0768(19) -.0174(14) -.0005(15) -.0213(15)
N14A .0714(16) .0714(15) .0676(14) -.0210(12) .0004(12) -.0305(12)
O15A .0870(15) .0991(16) .1066(17) -.0250(13) .0000(13) -.0621(14)
C1B .102(3) .089(2) .099(2) -.0067(19) -.022(2) -.047(2)
O2B .0775(15) .1044(16) .1004(16) -.0109(12) -.0099(12) -.0652(14)
C3B .0664(18) .0823(19) .0648(17) -.0218(16) -.0039(14) -.0301(15)
C4B .087(2) .091(2) .0729(19) -.0235(18) -.0081(16) -.0437(17)
C5B .084(2) .095(2) .0716(19) -.0255(18) -.0151(16) -.0392(17)
C6B .0690(18) .0751(18) .0610(16) -.0266(15) -.0073(14) -.0228(14)
C7B .0617(16) .0684(17) .0497(14) -.0272(14) -.0004(12) -.0174(12)
C8B .0703(18) .0763(18) .0534(15) -.0293(15) -.0026(13) -.0264(14)
N9B .0674(16) .0885(17) .0774(16) -.0206(13) -.0155(13) -.0309(14)
C10B .082(2) .120(3) .119(3) -.016(2) -.034(2) -.050(2)
C11B .0678(18) .0724(18) .0747(18) -.0206(15) -.0045(15) -.0277(15)
C12B .0643(17) .0675(17) .0584(15) -.0245(14) .0007(13) -.0224(13)
C13B .0635(17) .0691(17) .0636(16) -.0215(14) .0027(14) -.0258(14)
N14B .0742(16) .0705(14) .0610(13) -.0228(12) -.0010(11) -.0312(11)
O15B .0816(14) .0936(15) .0828(14) -.0185(12) -.0094(11) -.0511(12)
C1C .143(3) .107(3) .078(2) -.031(2) -.032(2) -.040(2)
O2C .1182(18) .1147(17) .0627(13) -.0555(15) -.0198(12) -.0188(12)
C3C .0797(19) .0667(17) .0574(16) -.0239(15) -.0094(14) -.0164(13)
C4C .092(2) .083(2) .0522(16) -.0271(18) -.0015(16) -.0159(15)
C5C .078(2) .080(2) .0586(17) -.0279(16) .0055(15) -.0070(15)
C6C .0622(16) .0615(16) .0590(16) -.0195(13) -.0041(13) -.0125(13)
C7C .0565(15) .0515(14) .0519(14) -.0134(12) -.0042(12) -.0113(11)
C8C .0652(17) .0588(15) .0511(14) -.0179(13) -.0046(12) -.0108(12)
N9C .0642(15) .0771(15) .0696(15) -.0301(12) -.0058(12) -.0093(12)
C10C .084(2) .112(3) .097(2) -.056(2) -.0069(19) -.008(2)
C11C .0711(18) .0730(18) .0633(17) -.0202(15) -.0119(14) -.0161(14)
C12C .0544(15) .0619(16) .0558(15) -.0161(13) -.0060(12) -.0155(12)
C13C .0619(17) .0726(18) .0507(14) -.0168(14) -.0046(12) -.0176(13)
N14C .0629(14) .0699(14) .0455(12) -.0160(11) .0031(10) -.0106(10)
O15C .0875(16) .1137(17) .0486(11) -.0409(13) .0063(10) -.0102(10)
C1D .279(6) .099(3) .088(3) -.099(4) -.034(3) -.007(2)
O2D .161(3) .0855(16) .0940(17) -.0560(17) -.0207(17) -.0101(13)
C3D .123(3) .067(2) .073(2) -.021(2) -.029(2) -.0221(17)
C4D .153(4) .062(2) .089(3) -.012(2) -.043(3) -.0226(18)
C5D .129(3) .066(2) .109(3) .024(2) -.058(3) -.039(2)
C6D .085(2) .076(2) .090(2) .0018(18) -.0270(19) -.0450(18)
C7D .0713(19) .0637(17) .0727(18) -.0025(15) -.0246(15) -.0334(15)
C8D .094(2) .0617(18) .0725(18) -.0109(16) -.0268(17) -.0247(15)
N9D .0693(18) .091(2) .117(2) .0140(16) -.0275(17) -.0541(18)
C10D .072(2) .130(3) .199(5) .027(2) -.037(3) -.078(3)
C11D .071(2) .088(2) .102(2) -.0055(18) -.0142(18) -.044(2)
C12D .0589(17) .0685(18) .0768(18) -.0046(14) -.0140(14) -.0322(15)
C13D .0606(18) .0678(18) .0750(18) -.0130(14) -.0086(14) -.0211(15)
N14D .0601(14) .0574(13) .0749(15) -.0033(11) -.0153(12) -.0184(11)
O15D .0690(13) .0657(13) .1087(17) -.0018(10) -.0151(13) -.0063(12)

loop_
_atom_type_symbol
_atom_type_description
_atom_type_scat_dispersion_real
_atom_type_scat_dispersion_imag
_atom_type_scat_source
C C .0181 .0091 'International Tables Vol C Tables 4.2.6.8 and 6.1.1.4'
H H .0000 .0000 'International Tables Vol C Tables 4.2.6.8 and 6.1.1.4'
O O .0492 .0322 'International Tables Vol C Tables 4.2.6.8 and 6.1.1.4'
N N .0311 .0180 'International Tables Vol C Tables 4.2.6.8 and 6.1.1.4'

loop_
_geom_angle_atom_site_label_1
_geom_angle_atom_site_label_2
_geom_angle_atom_site_label_3
_geom_angle
_geom_angle_publ_flag
C3A O2A C1A 119.7(3) no
O2A C3A C8A 121.6(2) no
O2A C3A C4A 117.6(2) no
C8A C3A C4A 120.8(2) no
C5A C4A C3A 121.6(3) no
C4A C5A C6A 118.0(2) no
N9A C6A C5A 129.5(2) no
N9A C6A C7A 108.8(2) no
C5A C6A C7A 121.7(2) no
C8A C7A C6A 119.4(2) no
C8A C7A C12A 134.9(2) no
C6A C7A C12A 105.7(2) no
C3A C8A C7A 118.4(2) no
C11A N9A C6A 108.0(2) no
C11A N9A C10A 126.1(3) no
C6A N9A C10A 125.9(2) no
N9A C11A C12A 111.0(2) no
C11A C12A C13A 123.4(2) yes
C11A C12A C7A 106.5(2) yes
C13A C12A C7A 130.1(2) yes
N14A C13A C12A 124.0(2) yes
C13A N14A O15A 110.9(2) yes
C3B O2B C1B 118.5(2) no
O2B C3B C8B 116.5(2) no
O2B C3B C4B 122.6(2) no
C8B C3B C4B 120.8(2) no
C5B C4B C3B 120.9(2) no
C4B C5B C6B 118.4(2) no
N9B C6B C5B 130.0(2) no
N9B C6B C7B 108.4(2) no
C5B C6B C7B 121.6(2) no
C8B C7B C6B 119.0(2) no
C8B C7B C12B 135.0(2) no
C6B C7B C12B 106.0(2) no
C3B C8B C7B 119.3(2) no
C11B N9B C6B 108.1(2) no
C11B N9B C10B 126.2(2) no
C6B N9B C10B 125.7(2) no
N9B C11B C12B 111.3(2) no
C11B C12B C13B 122.9(2) yes
C11B C12B C7B 106.3(2) yes
C13B C12B C7B 130.8(2) yes
N14B C13B C12B 124.4(2) yes
C13B N14B O15B 110.3(2) yes
C3C O2C C1C 119.1(2) no
O2C C3C C8C 115.7(2) no
O2C C3C C4C 123.3(2) no
C8C C3C C4C 121.0(2) no
C5C C4C C3C 120.9(2) no
C4C C5C C6C 118.4(2) no
N9C C6C C5C 130.2(2) no
N9C C6C C7C 108.2(2) no
C5C C6C C7C 121.6(2) no
C8C C7C C6C 119.1(2) no
C8C C7C C12C 134.8(2) no
C6C C7C C12C 106.1(2) no
C3C C8C C7C 119.1(2) no
C11C N9C C6C 108.1(2) no
C11C N9C C10C 125.9(2) no
C6C N9C C10C 126.1(2) no
N9C C11C C12C 111.3(2) no
C11C C12C C13C 123.1(2) yes
C11C C12C C7C 106.3(2) yes
C13C C12C C7C 130.5(2) yes
N14C C13C C12C 123.0(2) yes
C13C N14C O15C 111.0(2) yes
C3D O2D C1D 119.6(3) no
O2D C3D C8D 116.0(2) no
O2D C3D C4D 123.2(2) no
C8D C3D C4D 120.8(2) no
C5D C4D C3D 120.9(2) no
C4D C5D C6D 118.6(2) no
N9D C6D C5D 130.5(2) no
N9D C6D C7D 108.2(2) no
C5D C6D C7D 121.3(2) no
C8D C7D C6D 118.9(2) no
C8D C7D C12D 135.1(2) no
C6D C7D C12D 105.9(2) no
C7D C8D C3D 119.5(2) no
C11D N9D C6D 108.4(2) no
C11D N9D C10D 125.0(3) no
C6D N9D C10D 126.4(2) no
N9D C11D C12D 110.9(2) no
C11D C12D C13D 122.7(2) yes
C11D C12D C7D 106.5(2) yes
C13D C12D C7D 130.8(2) yes
N14D C13D C12D 123.3(2) yes
C13D N14D O15D 110.9(2) yes

loop_
_geom_bond_atom_site_label_1
_geom_bond_atom_site_label_2
_geom_bond_site_symmetry_2
_geom_bond_distance
_geom_bond_publ_flag
C1A O2A . 1.375(4) yes
O2A C3A . 1.371(3) yes
C3A C8A . 1.375(3) yes
C3A C4A . 1.407(3) yes
C4A C5A . 1.350(3) yes
C5A C6A . 1.386(3) yes
C6A N9A . 1.382(3) yes
C6A C7A . 1.405(3) yes
C7A C8A . 1.394(3) yes
C7A C12A . 1.443(3) yes
N9A C11A . 1.352(3) yes
N9A C10A . 1.455(3) yes
C11A C12A . 1.368(3) yes
C12A C13A . 1.430(3) yes
C13A N14A . 1.270(3) yes
N14A O15A . 1.415(2) yes
C1B O2B . 1.418(3) yes
O2B C3B . 1.373(3) no
C3B C8B . 1.379(3) no
C3B C4B . 1.401(3) no
C4B C5B . 1.366(3) no
C5B C6B . 1.388(3) no
C6B N9B . 1.385(3) no
C6B C7B . 1.409(3) no
C7B C8B . 1.387(3) no
C7B C12B . 1.444(3) no
N9B C11B . 1.352(3) no
N9B C10B . 1.456(3) no
C11B C12B . 1.368(3) no
C12B C13B . 1.436(2) no
C13B N14B . 1.270(3) yes
N14B O15B . 1.422(2) yes
C1C O2C . 1.421(3) yes
O2C C3C . 1.371(2) no
C3C C8C . 1.382(3) no
C3C C4C . 1.395(3) no
C4C C5C . 1.371(3) no
C5C C6C . 1.385(3) no
C6C N9C . 1.383(2) no
C6C C7C . 1.411(3) no
C7C C8C . 1.386(2) no
C7C C12C . 1.442(2) no
N9C C11C . 1.355(3) no
N9C C10C . 1.452(3) no
C11C C12C . 1.362(3) no
C12C C13C . 1.438(2) no
C13C N14C . 1.271(2) yes
N14C O15C . 1.417(2) yes
C1D O2D . 1.423(4) yes
O2D C3D . 1.371(3) no
C3D C8D . 1.384(3) no
C3D C4D . 1.394(3) no
C4D C5D . 1.367(3) no
C5D C6D . 1.389(3) no
C6D N9D . 1.379(3) no
C6D C7D . 1.414(3) no
C7D C8D . 1.383(3) no
C7D C12D . 1.442(3) no
N9D C11D . 1.356(3) no
N9D C10D . 1.458(3) no
C11D C12D . 1.366(3) no
C12D C13D . 1.439(3) no
C13D N14D . 1.268(3) yes
N14D O15D . 1.418(2) yes

loop_
_geom_hbond_atom_site_label_D
_geom_hbond_atom_site_label_H
_geom_hbond_atom_site_label_A
_geom_hbond_site_symmetry_A
_geom_hbond_distance_DH
_geom_hbond_distance_HA
_geom_hbond_distance_DA
_geom_hbond_angle_DHA
O15A H15A N14B . .82 2.16 2.882(3) 147.4
O15B H15B N14A . .82 2.04 2.786(3) 151.3
O15C H15C N14C 2_657 .82 2.02 2.755(3) 148.7
O15D H15D N14D 2_667 .82 2.03 2.765(3) 148.7

loop_
_geom_torsion_atom_site_label_1
_geom_torsion_atom_site_label_2
_geom_torsion_atom_site_label_3
_geom_torsion_atom_site_label_4
_geom_torsion
_geom_torsion_publ_flag
C1A O2A C3A C8A 19.4(7) no
C1A O2A C3A C4A -162.1(5) no
O2A C3A C4A C5A -178.2(4) no
C8A C3A C4A C5A .2(7) no
C3A C4A C5A C6A -1.1(7) no
C4A C5A C6A N9A -178.1(4) no
C4A C5A C6A C7A 1.2(6) no
N9A C6A C7A C8A 179.1(3) no
C5A C6A C7A C8A -.3(4) no
N9A C6A C7A C12A -.6(3) no
C5A C6A C7A C12A 180.0(3) no
O2A C3A C8A C7A 179.0(3) no
C4A C3A C8A C7A .6(5) no
C6A C7A C8A C3A -.6(4) no
C12A C7A C8A C3A 179.0(3) no
C5A C6A N9A C11A 180.0(3) no
C7A C6A N9A C11A .6(3) no
C5A C6A N9A C10A -2.7(6) no
C7A C6A N9A C10A 177.9(3) no
C6A N9A C11A C12A -.4(4) no
C10A N9A C11A C12A -177.7(3) no
N9A C11A C12A C13A -180.0(3) no
N9A C11A C12A C7A .1(3) no
C8A C7A C12A C11A -179.3(3) no
C6A C7A C12A C11A .3(3) no
C8A C7A C12A C13A .8(5) no
C6A C7A C12A C13A -179.6(3) no
C11A C12A C13A N14A -176.4(3) no
C7A C12A C13A N14A 3.6(5) no
C12A C13A N14A O15A -178.3(2) no
C1B O2B C3B C8B -165.0(3) no
C1B O2B C3B C4B 16.2(4) no
O2B C3B C4B C5B 179.1(3) no
C8B C3B C4B C5B .4(5) no
C3B C4B C5B C6B .5(5) no
C4B C5B C6B N9B 177.4(3) no
C4B C5B C6B C7B -.9(4) no
N9B C6B C7B C8B -178.2(2) no
C5B C6B C7B C8B .4(4) no
N9B C6B C7B C12B -.3(3) no
C5B C6B C7B C12B 178.3(3) no
O2B C3B C8B C7B -179.6(2) no
C4B C3B C8B C7B -.8(4) no
C6B C7B C8B C3B .4(4) no
C12B C7B C8B C3B -176.7(3) no
C5B C6B N9B C11B -178.1(3) no
C7B C6B N9B C11B .4(3) no
C5B C6B N9B C10B 1.2(5) no
C7B C6B N9B C10B 179.7(3) no
C6B N9B C11B C12B -.3(3) no
C10B N9B C11B C12B -179.6(3) no
N9B C11B C12B C13B 180.0(2) no
N9B C11B C12B C7B .1(3) no
C8B C7B C12B C11B 177.5(3) no
C6B C7B C12B C11B .1(3) no
C8B C7B C12B C13B -2.3(5) no
C6B C7B C12B C13B -179.8(3) no
C11B C12B C13B N14B 179.5(3) no
C7B C12B C13B N14B -.6(5) no
C12B C13B N14B O15B -178.3(2) no
C1C O2C C3C C8C -172.6(3) no
C1C O2C C3C C4C 9.1(4) no
O2C C3C C4C C5C 177.8(3) no
C8C C3C C4C C5C -.4(5) no
C3C C4C C5C C6C .3(5) no
C4C C5C C6C N9C 179.1(3) no
C4C C5C C6C C7C .4(4) no
N9C C6C C7C C8C -179.9(2) no
C5C C6C C7C C8C -.9(4) no
N9C C6C C7C C12C -1.0(3) no
C5C C6C C7C C12C 177.9(3) no
O2C C3C C8C C7C -178.5(2) no
C4C C3C C8C C7C -.1(4) no
C6C C7C C8C C3C .8(4) no
C12C C7C C8C C3C -177.7(3) no
C5C C6C N9C C11C -178.2(3) no
C7C C6C N9C C11C .6(3) no
C5C C6C N9C C10C 2.3(5) no
C7C C6C N9C C10C -178.8(3) no
C6C N9C C11C C12C .1(3) no
C10C N9C C11C C12C 179.5(3) no
N9C C11C C12C C13C 175.8(2) no
N9C C11C C12C C7C -.7(3) no
C8C C7C C12C C11C 179.6(3) no
C6C C7C C12C C11C 1.1(3) no
C8C C7C C12C C13C 3.5(5) no
C6C C7C C12C C13C -175.0(3) no
C11C C12C C13C N14C -175.7(3) no
C7C C12C C13C N14C -.1(4) no
C12C C13C N14C O15C 177.8(2) no
C1D O2D C3D C8D 168.4(3) no
C1D O2D C3D C4D -12.6(5) no
O2D C3D C4D C5D -178.8(3) no
C8D C3D C4D C5D .2(5) no
C3D C4D C5D C6D .1(5) no
C4D C5D C6D N9D -179.8(3) no
C4D C5D C6D C7D -.2(5) no
N9D C6D C7D C8D 179.7(2) no
C5D C6D C7D C8D .0(4) no
N9D C6D C7D C12D -.7(3) no
C5D C6D C7D C12D 179.6(3) no
C6D C7D C8D C3D .2(4) no
C12D C7D C8D C3D -179.2(3) no
O2D C3D C8D C7D 178.7(2) no
C4D C3D C8D C7D -.3(4) no
C5D C6D N9D C11D -179.7(3) no
C7D C6D N9D C11D .7(3) no
C5D C6D N9D C10D -3.4(6) no
C7D C6D N9D C10D 176.9(3) no
C6D N9D C11D C12D -.3(4) no
C10D N9D C11D C12D -176.6(3) no
N9D C11D C12D C13D 177.1(3) no
N9D C11D C12D C7D -.1(3) no
C8D C7D C12D C11D 180.0(3) no
C6D C7D C12D C11D .5(3) no
C8D C7D C12D C13D 3.0(5) no
C6D C7D C12D C13D -176.4(3) no
C11D C12D C13D N14D -176.3(3) no
C7D C12D C13D N14D .3(5) no
C12D C13D N14D O15D 178.1(2) no

loop_
_cod_related_entry_id
_cod_related_entry_database
_cod_related_entry_code
1 ChemSpider 30652314
